data_4319205
loop_
_publ_author_name
'Ashwani Vij'
'Xiongzhi Zhang'
'Karl O. Christe'

_publ_section_title
;
 Crystal Structure of F2NO+AsF6- and Method for Extracting Meaningful
 Geometries from Oxygen/Fluorine Disordered Crystal Structures
;
_journal_name_full 'Inorganic Chemistry'
_journal_page_first 416
_journal_page_last 417
_journal_paper_doi 10.1021/ic0007613
_journal_volume 40
_journal_year 2001
_chemical_formula_sum 'As F8 N O'
_chemical_formula_weight 256.93
_chemical_name_common 'Difluoronitrosyl hexafluoroarsenate'
_chemical_name_systematic 'Difluoronitrosyl hexafluoroarsenate'
_space_group_IT_number 14
_symmetry_cell_setting monoclinic
_symmetry_space_group_name_Hall '-P 2yn'
_symmetry_space_group_name_H-M 'P 1 21/n 1'
_atom_sites_solution_hydrogens geom
_atom_sites_solution_primary direct
_atom_sites_solution_secondary difmap
_audit_creation_method SHELXL-97
_cell_angle_alpha 90.00
_cell_angle_beta 107.46(3)
_cell_angle_gamma 90.00
_cell_formula_units_Z 4
_cell_length_a 7.5130(15)
_cell_length_b 8.0830(16)
_cell_length_c 10.314(2)
_cell_measurement_reflns_used 32
_cell_measurement_temperature 173(2)
_cell_measurement_theta_max 30
_cell_measurement_theta_min 5
_cell_volume 597.5(2)
_computing_cell_refinement 'Bruker XSCANS'
_computing_data_collection 'Bruker XSCANS'
_computing_data_reduction 'Bruker SHELXTL'
_computing_molecular_graphics 'Bruker SHELXTL'
_computing_publication_material 'Bruker SHELXTL'
_computing_structure_refinement 'SHELXL-97 (Sheldrick, 1997)'
_computing_structure_solution 'SHELXS-97 (Sheldrick, 1990)'
_diffrn_ambient_temperature 173(2)
_diffrn_measured_fraction_theta_full 0.990
_diffrn_measured_fraction_theta_max 0.990
_diffrn_measurement_device_type 'Bruker P4'
_diffrn_measurement_method '\w scans'
_diffrn_radiation_monochromator graphite
_diffrn_radiation_source 'fine-focus sealed tube'
_diffrn_radiation_type MoK\a
_diffrn_radiation_wavelength 0.71073
_diffrn_reflns_av_R_equivalents 0.0372
_diffrn_reflns_av_sigmaI/netI 0.0407
_diffrn_reflns_limit_h_max 9
_diffrn_reflns_limit_h_min -9
_diffrn_reflns_limit_k_max 10
_diffrn_reflns_limit_k_min -10
_diffrn_reflns_limit_l_max 13
_diffrn_reflns_limit_l_min -13
_diffrn_reflns_number 2969
_diffrn_reflns_theta_full 27.53
_diffrn_reflns_theta_max 27.53
_diffrn_reflns_theta_min 3.26
_diffrn_standards_decay_% <1%
_diffrn_standards_interval_count 97
_diffrn_standards_number 4
_exptl_absorpt_coefficient_mu 5.814
_exptl_absorpt_correction_T_max 0.189
_exptl_absorpt_correction_T_min 0.095
_exptl_absorpt_correction_type empirical
_exptl_crystal_colour colorless
_exptl_crystal_density_diffrn 2.856
_exptl_crystal_density_method 'not measured'
_exptl_crystal_description chunk
_exptl_crystal_F_000 480
_exptl_crystal_size_max 0.40
_exptl_crystal_size_mid 0.30
_exptl_crystal_size_min 0.30
_refine_diff_density_max 0.467
_refine_diff_density_min -0.450
_refine_diff_density_rms 0.089
_refine_ls_extinction_coef 0.0017(7)
_refine_ls_extinction_expression Fc^*^=kFc[1+0.001xFc^2^\l^3^/sin(2\q)]^-1/4^
_refine_ls_extinction_method SHELXL
_refine_ls_goodness_of_fit_ref 1.028
_refine_ls_hydrogen_treatment mixed
_refine_ls_matrix_type full
_refine_ls_number_parameters 107
_refine_ls_number_reflns 1367
_refine_ls_number_restraints 5
_refine_ls_restrained_S_all 1.026
_refine_ls_R_factor_all 0.0526
_refine_ls_R_factor_gt 0.0303
_refine_ls_shift/su_max 0.001
_refine_ls_shift/su_mean 0.000
_refine_ls_structure_factor_coef Fsqd
_refine_ls_weighting_details 'calc w=1/[\s^2^(Fo^2^)+(0.0319P)^2^+0.2611P] where P=(Fo^2^+2Fc^2^)/3'
_refine_ls_weighting_scheme calc
_refine_ls_wR_factor_gt 0.0668
_refine_ls_wR_factor_ref 0.0739
_reflns_number_gt 976
_reflns_number_total 1367
_reflns_threshold_expression >2sigma(I)
_cod_data_source_file ic0007613.cif
_cod_data_source_block F2NOAsF6_IC0007613
_cod_depositor_comments
;
The following automatic conversions were performed:

'_symmetry_cell_setting' value 'Monoclinic' changed to 'monoclinic'
according to the built-in table from CIF Core dictionary named
'cif_core.dic' version 2.4.1 from 2010-06-29.

Automatic conversion script
Id: cif_fix_values 1646 2011-03-28 12:23:43Z adriana 
;
_cod_database_code 4319205

loop_
_symmetry_equiv_pos_as_xyz
'x, y, z'
'-x+1/2, y+1/2, -z+1/2'
'-x, -y, -z'
'x-1/2, -y-1/2, z-1/2'

loop_
_atom_site_label
_atom_site_type_symbol
_atom_site_fract_x
_atom_site_fract_y
_atom_site_fract_z
_atom_site_U_iso_or_equiv
_atom_site_adp_type
_atom_site_occupancy
_atom_site_symmetry_multiplicity
_atom_site_calc_flag
_atom_site_refinement_flags
_atom_site_disorder_assembly
_atom_site_disorder_group
As1 As 0.09229(5) 0.75246(5) 0.84413(3) 0.02428(14) Uani 1 1 d . . .
F1 F 0.3042(3) 0.6523(3) 0.8965(2) 0.0480(6) Uani 1 1 d . . .
F2 F -0.1200(3) 0.8513(3) 0.7935(3) 0.0566(7) Uani 1 1 d . . .
F3 F -0.0175(4) 0.5700(3) 0.7958(3) 0.0708(9) Uani 1 1 d . . .
F4 F 0.1170(4) 0.7771(4) 0.6868(2) 0.0637(8) Uani 1 1 d . . .
F5 F 0.2022(4) 0.9357(3) 0.8906(3) 0.0680(8) Uani 1 1 d . . .
F6 F 0.0673(4) 0.7269(4) 1.0007(3) 0.0696(9) Uani 1 1 d . . .
N1 N 0.1028(5) 0.7752(4) 0.3587(3) 0.0355(8) Uani 1 1 d . . .
F7 F 0.1762(4) 0.8995(3) 0.4247(3) 0.0507(10) Uani 0.78(5) 1 d P A 1
O1A O 0.1762(4) 0.8995(3) 0.4247(3) 0.0507(10) Uani 0.22(6) 1 d P A 2
F8 F 0.1129(4) 0.6451(3) 0.4252(2) 0.0478(10) Uani 0.77(5) 1 d P A 1
O1B O 0.1129(4) 0.6451(3) 0.4252(2) 0.0478(10) Uani 0.23(6) 1 d P A 2
O1 O 0.0308(4) 0.7799(3) 0.2391(2) 0.0435(10) Uani 0.55(6) 1 d P A 1
F9 F 0.0308(4) 0.7799(3) 0.2391(2) 0.0435(10) Uani 0.45(5) 1 d P A 2

loop_
_atom_site_aniso_label
_atom_site_aniso_U_11
_atom_site_aniso_U_22
_atom_site_aniso_U_33
_atom_site_aniso_U_23
_atom_site_aniso_U_13
_atom_site_aniso_U_12
As1 0.02429(19) 0.02403(19) 0.02596(19) -0.00145(14) 0.00971(13) -0.00242(17)
F1 0.0363(13) 0.0465(15) 0.0622(15) 0.0189(12) 0.0165(12) 0.0120(12)
F2 0.0313(14) 0.0603(18) 0.0776(18) 0.0103(14) 0.0153(13) 0.0131(13)
F3 0.064(2) 0.0411(15) 0.108(2) -0.0226(15) 0.0273(18) -0.0230(15)
F4 0.0669(19) 0.097(2) 0.0325(12) 0.0147(13) 0.0233(12) 0.0080(17)
F5 0.0617(19) 0.0348(14) 0.103(2) -0.0183(14) 0.0181(17) -0.0167(14)
F6 0.079(2) 0.103(2) 0.0381(13) 0.0097(14) 0.0349(14) 0.0124(19)
N1 0.0371(18) 0.036(2) 0.0393(17) 0.0011(15) 0.0200(15) 0.0065(15)
F7 0.0462(18) 0.0493(17) 0.0593(18) -0.0219(12) 0.0197(13) -0.0120(13)
O1A 0.0462(18) 0.0493(17) 0.0593(18) -0.0219(12) 0.0197(13) -0.0120(13)
F8 0.0614(19) 0.0419(16) 0.0457(16) 0.0149(11) 0.0248(13) 0.0149(13)
O1B 0.0614(19) 0.0419(16) 0.0457(16) 0.0149(11) 0.0248(13) 0.0149(13)
O1 0.0508(19) 0.0516(19) 0.0292(14) 0.0024(10) 0.0136(12) 0.0121(13)
F9 0.0508(19) 0.0516(19) 0.0292(14) 0.0024(10) 0.0136(12) 0.0121(13)

loop_
_atom_type_symbol
_atom_type_description
_atom_type_scat_dispersion_real
_atom_type_scat_dispersion_imag
_atom_type_scat_source
N N 0.0061 0.0033 'International Tables Vol C Tables 4.2.6.8 and 6.1.1.4'
O O 0.0106 0.0060 'International Tables Vol C Tables 4.2.6.8 and 6.1.1.4'
F F 0.0171 0.0103 'International Tables Vol C Tables 4.2.6.8 and 6.1.1.4'
As As 0.0499 2.0058 'International Tables Vol C Tables 4.2.6.8 and 6.1.1.4'

loop_
_geom_angle_atom_site_label_1
_geom_angle_atom_site_label_2
_geom_angle_atom_site_label_3
_geom_angle
_geom_angle_site_symmetry_1
_geom_angle_site_symmetry_3
_geom_angle_publ_flag
F3 As1 F6 89.50(15) . . ?
F3 As1 F5 179.30(16) . . ?
F6 As1 F5 91.20(15) . . ?
F3 As1 F4 90.21(15) . . ?
F6 As1 F4 179.70(15) . . ?
F5 As1 F4 89.09(15) . . ?
F3 As1 F2 89.43(13) . . ?
F6 As1 F2 89.31(14) . . ?
F5 As1 F2 90.49(13) . . ?
F4 As1 F2 90.73(14) . . ?
F3 As1 F1 90.32(13) . . ?
F6 As1 F1 90.02(13) . . ?
F5 As1 F1 89.77(12) . . ?
F4 As1 F1 89.93(13) . . ?
F2 As1 F1 179.29(12) . . ?
O1 N1 F8 122.1(3) . . ?
O1 N1 F7 122.0(3) . . ?
F8 N1 F7 115.9(3) . . ?

loop_
_geom_bond_atom_site_label_1
_geom_bond_atom_site_label_2
_geom_bond_distance
_geom_bond_site_symmetry_2
_geom_bond_publ_flag
As1 F3 1.690(3) . ?
As1 F6 1.694(2) . ?
As1 F5 1.694(2) . ?
As1 F4 1.700(2) . ?
As1 F2 1.719(2) . ?
As1 F1 1.722(2) . ?
N1 O1 1.190(4) . ?
N1 F8 1.245(4) . ?
N1 F7 1.246(4) . ?
